data_4345902
loop_
_publ_author_name
'Ohtani, Ryo'
'Grosjean, Arnaud'
'Ishikawa, Ryuta'
'Yamamoto, Riho'
'Nakamura, Masaaki'
'Clegg, Jack K.'
'Hayami, Shinya'

_publ_section_title
;
 Zero in-Plane Thermal Expansion in Guest-Tunable 2D Coordination
 Polymers.
;
_journal_issue 11
_journal_name_full 'Inorganic chemistry'
_journal_page_first 6225
_journal_page_last 6233
_journal_paper_doi 10.1021/acs.inorgchem.7b00282
_journal_volume 56
_journal_year 2017
_chemical_formula_moiety 'C38 H28 Mn3 N10 O4'
_chemical_formula_sum 'C38 H28 Mn3 N10 O4'
_chemical_formula_weight 853.52
_space_group_crystal_system tetragonal
_space_group_IT_number 130
_space_group_name_Hall '-P 4a 2ac'
_space_group_name_H-M_alt 'P 4/n c c'
_symmetry_space_group_name_Hall '-P 4a 2ac'
_symmetry_space_group_name_H-M 'P 4/n c c :2'
_atom_sites_solution_hydrogens geom
_atom_sites_solution_primary direct
_atom_sites_solution_secondary difmap
_cell_angle_alpha 90.0000
_cell_angle_beta 90.0000
_cell_angle_gamma 90.0000
_cell_formula_units_Z 4
_cell_length_a 14.273(3)
_cell_length_b 14.273(3)
_cell_length_c 18.451(5)
_cell_measurement_reflns_used 9441
_cell_measurement_temperature 260
_cell_measurement_theta_max 30.80
_cell_measurement_theta_min 1.80
_cell_volume 3758.8(15)
_computing_cell_refinement CrystalClear
_computing_data_collection 'CrystalClear (Rigaku Inc., 2008)'
_computing_data_reduction CrystalClear
_computing_molecular_graphics 'CrystalStructure 4.1'
_computing_publication_material 'CrystalStructure 4.1 (Rigaku, 2014)'
_computing_structure_refinement 'SHELXL2013 (Sheldrick, 2008)'
_computing_structure_solution 'SIR2004 (Burla, et al., 2005)'
_diffrn_ambient_temperature 260
_diffrn_detector_area_resol_mean 14.222
_diffrn_measured_fraction_theta_full 0.996
_diffrn_measured_fraction_theta_max 0.996
_diffrn_measurement_device_type 'Rigaku Saturn724'
_diffrn_measurement_method \w
_diffrn_radiation_type 'Mo K\a'
_diffrn_radiation_wavelength 0.71075
_diffrn_reflns_av_R_equivalents 0.0547
_diffrn_reflns_Laue_measured_fraction_full 0.996
_diffrn_reflns_Laue_measured_fraction_max 0.996
_diffrn_reflns_limit_h_max 16
_diffrn_reflns_limit_h_min -15
_diffrn_reflns_limit_k_max 10
_diffrn_reflns_limit_k_min -18
_diffrn_reflns_limit_l_max 23
_diffrn_reflns_limit_l_min -14
_diffrn_reflns_number 11625
_diffrn_reflns_point_group_measured_fraction_full 0.996
_diffrn_reflns_point_group_measured_fraction_max 0.996
_diffrn_reflns_theta_full 25.242
_diffrn_reflns_theta_max 27.477
_diffrn_reflns_theta_min 3.377
_diffrn_standards_number 0
_exptl_absorpt_coefficient_mu 1.047
_exptl_absorpt_correction_T_max 0.811
_exptl_absorpt_correction_T_min 0.597
_exptl_absorpt_correction_type multi-scan
_exptl_absorpt_process_details 'REQAB (Rigaku, 1998)'
_exptl_crystal_colour colorless
_exptl_crystal_density_diffrn 1.508
_exptl_crystal_density_method 'not measured'
_exptl_crystal_description prism
_exptl_crystal_F_000 1732.00
_exptl_crystal_size_max 0.200
_exptl_crystal_size_mid 0.200
_exptl_crystal_size_min 0.200
_refine_diff_density_max 0.38
_refine_diff_density_min -0.45
_refine_ls_extinction_method none
_refine_ls_goodness_of_fit_ref 1.212
_refine_ls_hydrogen_treatment constr
_refine_ls_number_parameters 129
_refine_ls_number_reflns 2165
_refine_ls_number_restraints 0
_refine_ls_R_factor_all 0.0877
_refine_ls_R_factor_gt 0.0739
_refine_ls_shift/su_max 0.001
_refine_ls_structure_factor_coef Fsqd
_refine_ls_weighting_details 'w = 1/[\s^2^(Fo^2^)+(0.0535P)^2^+5.2176P] where P=(Fo^2^+2Fc^2^)/3'
_refine_ls_weighting_scheme calc
_refine_ls_wR_factor_gt 0.1515
_refine_ls_wR_factor_ref 0.1588
_reflns_number_gt 1866
_reflns_number_total 2165
_reflns_threshold_expression F^2^>2.0\s(F^2^)
_cod_data_source_file ic7b00282_si_012.cif
_cod_data_source_block Ohtani9
_cod_original_cell_volume 3758.5(15)
_cod_database_code 4345902
_shelxl_res_file
;

    shelxl.res created by SHELXL-2014/7

TITL Ohtani9
CELL  0.71075 14.27260 14.27260 18.45070 90.00000 90.00000 90.00000
ZERR  4 0.00320 0.00320 0.00450 0.00000 0.00000 0.00000
LATT 1
SYMM .50-Y,    +X,    +Z
SYMM .50-X, .50-Y,    +Z
SYMM    +Y, .50-X,    +Z
SYMM .50-X,    +Y, .50+Z
SYMM    +Y,    +X, .50+Z
SYMM    +X, .50-Y, .50+Z
SYMM .50-Y, .50-X, .50+Z
SFAC C H N O MN
UNIT 152 112 40 16 12
L.S. 10
FMAP 2
PLAN -25
WPDB -2
HTAB
BOND $H
CONF
LIST 4
TEMP -12.9
ACTA
SIZE 0.200 0.200 0.200
WGHT    0.053500    5.217600
FVAR       1.02771
MN1   5    0.750000   -0.250000    0.329697    10.25000    0.03010    0.03010 =
         0.02833    0.00000    0.00000    0.00000
MN2   5    0.950298    0.049702    0.250000    10.50000    0.02882    0.02882 =
         0.04476    0.00050    0.00050    0.00074
O1    4    0.917664    0.142067    0.319384    11.00000    0.04309    0.03517 =
         0.04957   -0.00354    0.00192    0.00786
N1    3    0.854679   -0.058987    0.305033    11.00000    0.04561    0.03956 =
         0.07614    0.01043    0.00677   -0.00401
N2    3    0.750000   -0.250000    0.412213    10.25000    0.04904    0.04904 =
         0.03994    0.00000    0.00000    0.00000
N3    3    1.056523    0.005512    0.311100    11.00000    0.04237    0.04946 =
         0.04714   -0.00841   -0.00816    0.01474
N4    3    0.750000   -0.250000    0.205470    10.25000    0.08973    0.08973 =
         0.03162    0.00000    0.00000    0.00000
C1    1    0.815948   -0.128206    0.315246    11.00000    0.03639    0.03618 =
         0.04353    0.00241    0.00441    0.00269
C2    1    0.947333    0.152006    0.386814    11.00000    0.03953    0.03414 =
         0.04980   -0.00079    0.00864   -0.00283
C3    1    0.904987    0.218280    0.432286    11.00000    0.04753    0.03433 =
         0.05400    0.00171    0.01303   -0.00180
AFIX  43
H3    2    0.855771    0.254149    0.414360    11.00000   -1.20000
AFIX   0
C4    1    0.933786    0.231862    0.502230    11.00000    0.06322    0.04278 =
         0.05881   -0.01250    0.01776   -0.00210
AFIX  43
H4    2    0.903520    0.276450    0.530565    11.00000   -1.20000
AFIX   0
C5    1    1.006906    0.180845    0.531884    11.00000    0.07622    0.06805 =
         0.05610   -0.02241   -0.00308   -0.00124
AFIX  43
H5    2    1.026183    0.191427    0.579331    11.00000   -1.20000
AFIX   0
C6    1    1.050185    0.114682    0.490122    11.00000    0.06780    0.06949 =
         0.05697   -0.01325   -0.00932    0.01434
AFIX  43
H6    2    1.098727    0.079368    0.509728    11.00000   -1.20000
AFIX   0
C7    1    1.022282    0.099002    0.417386    11.00000    0.04838    0.05281 =
         0.05046   -0.01229   -0.00410    0.00765
C8    1    1.073931    0.030765    0.376826    11.00000    0.05041    0.06230 =
         0.06137   -0.01110   -0.01468    0.01875
AFIX  43
H8    2    1.124355    0.002225    0.399886    11.00000   -1.20000
AFIX   0
C9    1    1.118606   -0.061198    0.274126    11.00000    0.05255    0.08202 =
         0.07712   -0.02575   -0.01882    0.03503
AFIX  23
H9A   2    1.165726   -0.027759    0.246446    11.00000   -1.20000
H9B   2    1.150135   -0.100553    0.309372    11.00000   -1.20000
AFIX   0
C10   1    0.750000   -0.250000    0.147009    10.25000    0.05766    0.05766 =
         0.04111    0.00000    0.00000    0.00000
C11   1    0.750000   -0.250000    0.067436    10.25000    0.16658    0.16658 =
         0.03508    0.00000    0.00000    0.00000
HKLF 4
 
REM  Ohtani9
REM R1 =  0.0739 for    1866 Fo > 4sig(Fo)  and  0.0877 for all    2165 data
REM    129 parameters refined using      0 restraints
 
END  
     
WGHT      0.0530      5.2590 

REM No hydrogen bonds found for HTAB generation

REM Highest difference peak  0.378,  deepest hole -0.450,  1-sigma level  0.087
Q1    1   1.0678 -0.1143  0.2918  11.00000  0.05    0.38
Q2    1   0.7500  0.2500  0.3116  10.50000  0.05    0.36
Q3    1   1.0645  0.1567  0.2410  11.00000  0.05    0.34
Q4    1   0.7567 -0.1828  0.0669  11.00000  0.05    0.32
Q5    1   0.7496  0.2368  0.5288  11.00000  0.05    0.32
Q6    1   0.8069 -0.1818  0.3274  11.00000  0.05    0.31
Q7    1   1.0237  0.1173  0.2447  11.00000  0.05    0.29
Q8    1   0.6655 -0.2309  0.0583  11.00000  0.05    0.28
Q9    1   0.7500  0.2500  0.2172  10.50000  0.05    0.28
Q10   1   1.0381  0.2026  0.2829  11.00000  0.05    0.27
Q11   1   1.0315  0.1133  0.4459  11.00000  0.05    0.26
Q12   1   0.7926  0.2226  0.4492  11.00000  0.05    0.26
Q13   1   1.1490  0.0448  0.2275  11.00000  0.05    0.26
Q14   1   0.8615  0.0803  0.2507  11.00000  0.05    0.25
Q15   1   0.6601 -0.2386  0.3266  11.00000  0.05    0.25
Q16   1   1.2281  0.0168  0.2368  11.00000  0.05    0.24
Q17   1   1.0046  0.1226  0.2401  11.00000  0.05    0.24
Q18   1   1.0240  0.1805  0.2415  11.00000  0.05    0.24
Q19   1   0.8136  0.0146  0.3200  11.00000  0.05    0.24
Q20   1   1.0790  0.0244  0.5101  11.00000  0.05    0.24
Q21   1   0.9362 -0.1838  0.3243  11.00000  0.05    0.23
Q22   1   0.7489 -0.2153  0.0269  11.00000  0.05    0.23
Q23   1   0.7465 -0.0320  0.2653  11.00000  0.05    0.23
Q24   1   0.8380 -0.1287  0.2792  11.00000  0.05    0.23
Q25   1   0.8246  0.2464  0.5310  11.00000  0.05    0.22
;

loop_
_symmetry_equiv_pos_site_id
_space_group_symop_operation_xyz
1 +X,+Y,+Z
2 1/2-Y,+X,+Z
3 1/2-X,1/2-Y,+Z
4 +Y,1/2-X,+Z
5 1/2-X,+Y,1/2+Z
6 +Y,+X,1/2+Z
7 +X,1/2-Y,1/2+Z
8 1/2-Y,1/2-X,1/2+Z
9 -X,-Y,-Z
10 1/2+Y,-X,-Z
11 1/2+X,1/2+Y,-Z
12 -Y,1/2+X,-Z
13 1/2+X,-Y,1/2-Z
14 -Y,-X,1/2-Z
15 -X,1/2+Y,1/2-Z
16 1/2+Y,1/2+X,1/2-Z

loop_
_atom_site_label
_atom_site_type_symbol
_atom_site_fract_x
_atom_site_fract_y
_atom_site_fract_z
_atom_site_U_iso_or_equiv
_atom_site_adp_type
_atom_site_occupancy
_atom_site_site_symmetry_multiplicity
_atom_site_calc_flag
_atom_site_refinement_flags
Mn1 Mn 0.75 -0.25 0.32970(6) 0.0295(3) Uani 1 4 d .
Mn2 Mn 0.95030(4) 0.04970(4) 0.25 0.0341(3) Uani 1 8 d .
O1 O 0.9177(2) 0.14207(19) 0.31938(15) 0.0426(7) Uani 1 16 d .
N1 N 0.8547(3) -0.0590(3) 0.3050(2) 0.0538(10) Uani 1 16 d .
N2 N 0.75 -0.25 0.4122(4) 0.0460(17) Uani 1 4 d .
N3 N 1.0565(3) 0.0055(3) 0.31110(19) 0.0463(9) Uani 1 16 d .
N4 N 0.75 -0.25 0.2055(4) 0.070(3) Uani 1 4 d .
C1 C 0.8159(3) -0.1282(3) 0.3152(2) 0.0387(9) Uani 1 16 d .
C2 C 0.9473(3) 0.1520(3) 0.3868(2) 0.0412(9) Uani 1 16 d .
C3 C 0.9050(3) 0.2183(3) 0.4323(2) 0.0453(10) Uani 1 16 d .
C4 C 0.9338(4) 0.2319(3) 0.5022(3) 0.0549(12) Uani 1 16 d .
C5 C 1.0069(4) 0.1809(4) 0.5319(3) 0.0668(15) Uani 1 16 d .
C6 C 1.0502(4) 0.1147(4) 0.4901(3) 0.0648(14) Uani 1 16 d .
C7 C 1.0223(3) 0.0990(3) 0.4174(3) 0.0505(11) Uani 1 16 d .
C8 C 1.0739(4) 0.0308(4) 0.3768(3) 0.0580(13) Uani 1 16 d .
C9 C 1.1186(4) -0.0612(4) 0.2741(3) 0.0706(16) Uani 1 16 d .
C10 C 0.75 -0.25 0.1470(5) 0.052(2) Uani 1 4 d .
C11 C 0.75 -0.25 0.0674(6) 0.123(6) Uani 1 4 d .
H3 H 0.85577 0.25415 0.41436 0.0543 Uiso 1 16 calc R
H4 H 0.90352 0.27645 0.53056 0.0659 Uiso 1 16 calc R
H5 H 1.02618 0.19143 0.57933 0.0801 Uiso 1 16 calc R
H6 H 1.09873 0.07937 0.50973 0.0777 Uiso 1 16 calc R
H8 H 1.12435 0.00222 0.39989 0.0696 Uiso 1 16 calc R
H9A H 1.16573 -0.02776 0.24645 0.0847 Uiso 1 16 calc R
H9B H 1.15014 -0.10055 0.30937 0.0847 Uiso 1 16 calc R

loop_
_atom_site_aniso_label
_atom_site_aniso_U_11
_atom_site_aniso_U_22
_atom_site_aniso_U_33
_atom_site_aniso_U_12
_atom_site_aniso_U_13
_atom_site_aniso_U_23
Mn1 0.0301(4) 0.0301(4) 0.0283(5) 0.0000 0.0000 0.0000
Mn2 0.0288(3) 0.0288(3) 0.0448(5) 0.0007(3) 0.0005(3) 0.0005(3)
O1 0.0431(16) 0.0352(15) 0.0496(17) 0.0079(12) 0.0019(13) -0.0035(13)
N1 0.046(2) 0.040(2) 0.076(3) -0.0040(17) 0.007(2) 0.0104(19)
N2 0.049(3) 0.049(3) 0.040(4) 0.0000 0.0000 0.0000
N3 0.042(2) 0.049(2) 0.047(2) 0.0147(16) -0.0082(16) -0.0084(17)
N4 0.090(4) 0.090(4) 0.032(4) 0.0000 0.0000 0.0000
C1 0.036(2) 0.036(2) 0.044(2) 0.0027(17) 0.0044(17) 0.0024(17)
C2 0.040(2) 0.034(2) 0.050(2) -0.0028(17) 0.0086(19) -0.0008(19)
C3 0.048(3) 0.034(2) 0.054(3) -0.0018(18) 0.013(2) 0.0017(19)
C4 0.063(3) 0.043(3) 0.059(3) -0.002(2) 0.018(2) -0.013(2)
C5 0.076(4) 0.068(3) 0.056(3) -0.001(3) -0.003(3) -0.022(3)
C6 0.068(3) 0.069(4) 0.057(3) 0.014(3) -0.009(3) -0.013(3)
C7 0.048(3) 0.053(3) 0.050(3) 0.008(2) -0.004(2) -0.012(2)
C8 0.050(3) 0.062(3) 0.061(3) 0.019(2) -0.015(2) -0.011(2)
C9 0.053(3) 0.082(4) 0.077(4) 0.035(3) -0.019(3) -0.026(3)
C10 0.058(4) 0.058(4) 0.041(5) 0.0000 0.0000 0.0000
C11 0.167(10) 0.167(10) 0.035(6) 0.0000 0.0000 0.0000

loop_
_atom_type_symbol
_atom_type_description
_atom_type_scat_dispersion_real
_atom_type_scat_dispersion_imag
_atom_type_scat_source
C C 0.0033 0.0016
;
International Tables for Crystallography
(Vol. C, Tables 4.2.6.8 and 6.1.1.4)
;
H H 0.0000 0.0000
;
International Tables for Crystallography
(Vol. C, Table 6.1.1.4)
;
N N 0.0061 0.0033
;
International Tables for Crystallography
(Vol. C, Tables 4.2.6.8 and 6.1.1.4)
;
O O 0.0106 0.0060
;
International Tables for Crystallography
(Vol. C, Tables 4.2.6.8 and 6.1.1.4)
;
Mn Mn 0.3368 0.7283
;
International Tables for Crystallography
(Vol. C, Tables 4.2.6.8 and 6.1.1.4)
;

loop_
_geom_angle_atom_site_label_1
_geom_angle_atom_site_label_2
_geom_angle_atom_site_label_3
_geom_angle
_geom_angle_publ_flag
_geom_angle_site_symmetry_1
_geom_angle_site_symmetry_3
N2 Mn1 N4 180.000(3) yes . .
N2 Mn1 C1 97.68(12) yes . .
N2 Mn1 C1 97.68(12) yes . 2_545
N2 Mn1 C1 97.68(12) yes . 3_645
N2 Mn1 C1 97.68(12) yes . 4_655
N4 Mn1 C1 82.32(12) yes . .
N4 Mn1 C1 82.32(12) yes . 2_545
N4 Mn1 C1 82.32(12) yes . 3_645
N4 Mn1 C1 82.32(12) yes . 4_655
C1 Mn1 C1 88.98(17) yes . 2_545
C1 Mn1 C1 164.64(17) yes . 3_645
C1 Mn1 C1 88.98(17) yes . 4_655
C1 Mn1 C1 88.98(17) yes 2_545 3_645
C1 Mn1 C1 164.64(17) yes 2_545 4_655
C1 Mn1 C1 88.98(17) yes 3_645 4_655
O1 Mn2 O1 96.56(12) yes . 14_665
O1 Mn2 N1 91.44(13) yes . .
O1 Mn2 N1 92.93(13) yes . 14_665
O1 Mn2 N3 91.44(14) yes . .
O1 Mn2 N3 171.63(13) yes . 14_665
O1 Mn2 N1 92.93(13) yes 14_665 .
O1 Mn2 N1 91.44(13) yes 14_665 14_665
O1 Mn2 N3 171.63(13) yes 14_665 .
O1 Mn2 N3 91.44(14) yes 14_665 14_665
N1 Mn2 N1 173.43(14) yes . 14_665
N1 Mn2 N3 89.32(15) yes . .
N1 Mn2 N3 85.67(15) yes . 14_665
N1 Mn2 N3 85.67(15) yes 14_665 .
N1 Mn2 N3 89.32(15) yes 14_665 14_665
N3 Mn2 N3 80.69(15) yes . 14_665
Mn2 O1 C2 129.2(3) yes . .
Mn2 N1 C1 159.7(4) yes . .
Mn2 N3 C8 126.2(3) yes . .
Mn2 N3 C9 113.7(3) yes . .
C8 N3 C9 120.1(4) yes . .
Mn1 N4 C10 180.000(5) yes . .
Mn1 C1 N1 178.1(4) yes . .
O1 C2 C3 119.9(4) yes . .
O1 C2 C7 123.7(4) yes . .
C3 C2 C7 116.4(4) yes . .
C2 C3 C4 122.1(4) yes . .
C3 C4 C5 121.6(4) yes . .
C4 C5 C6 118.8(5) yes . .
C5 C6 C7 121.1(5) yes . .
C2 C7 C6 120.1(4) yes . .
C2 C7 C8 122.7(4) yes . .
C6 C7 C8 117.2(4) yes . .
N3 C8 C7 125.6(5) yes . .
N3 C9 C9 107.9(4) yes . 14_665
N4 C10 C11 180.000 yes . .
C2 C3 H3 118.962 no . .
C4 C3 H3 118.976 no . .
C3 C4 H4 119.177 no . .
C5 C4 H4 119.191 no . .
C4 C5 H5 120.616 no . .
C6 C5 H5 120.624 no . .
C5 C6 H6 119.465 no . .
C7 C6 H6 119.473 no . .
N3 C8 H8 117.197 no . .
C7 C8 H8 117.195 no . .
N3 C9 H9A 110.114 no . .
N3 C9 H9B 110.120 no . .
C9 C9 H9A 110.109 no 14_665 .
C9 C9 H9B 110.117 no 14_665 .
H9A C9 H9B 108.433 no . .

loop_
_geom_bond_atom_site_label_1
_geom_bond_atom_site_label_2
_geom_bond_distance
_geom_bond_publ_flag
_geom_bond_site_symmetry_2
Mn1 N2 1.522(7) yes .
Mn1 N4 2.292(7) yes .
Mn1 C1 1.995(4) yes .
Mn1 C1 1.995(4) yes 2_545
Mn1 C1 1.995(4) yes 3_645
Mn1 C1 1.995(4) yes 4_655
Mn2 O1 1.896(3) yes .
Mn2 O1 1.896(3) yes 14_665
Mn2 N1 2.302(4) yes .
Mn2 N1 2.302(4) yes 14_665
Mn2 N3 1.992(4) yes .
Mn2 N3 1.992(4) yes 14_665
O1 C2 1.322(5) yes .
N1 C1 1.148(6) yes .
N3 C8 1.289(6) yes .
N3 C9 1.469(7) yes .
N4 C10 1.079(12) yes .
C2 C3 1.401(6) yes .
C2 C7 1.427(6) yes .
C3 C4 1.368(7) yes .
C4 C5 1.385(7) yes .
C5 C6 1.366(8) yes .
C6 C7 1.418(7) yes .
C7 C8 1.433(7) yes .
C9 C9 1.461(8) yes 14_665
C10 C11 1.469(14) yes .
C3 H3 0.930 no .
C4 H4 0.930 no .
C5 H5 0.930 no .
C6 H6 0.930 no .
C8 H8 0.930 no .
C9 H9A 0.970 no .
C9 H9B 0.970 no .

loop_
_geom_contact_atom_site_label_1
_geom_contact_atom_site_label_2
_geom_contact_distance
_geom_contact_publ_flag
_geom_contact_site_symmetry_2
Mn1 N1 3.142(4) no 2_545
Mn1 N1 3.142(4) no 3_645
Mn1 N1 3.142(4) no 4_655
Mn2 C1 3.402(4) no 14_665
Mn2 C2 2.916(4) no 14_665
Mn2 C7 3.330(5) no .
Mn2 C7 3.330(5) no 14_665
Mn2 C8 2.943(5) no 14_665
Mn2 C9 2.911(5) no 14_665
O1 C8 2.936(6) no .
N1 C9 3.398(7) no 14_665
N3 C2 2.958(6) no .
C2 C5 2.838(7) no .
C3 C6 2.760(7) no .
C4 C7 2.764(7) no .
C8 C9 3.512(7) no 14_665
O1 C9 3.529(6) no 4_665
N2 C11 2.864(13) no 5_655
C3 C4 3.504(7) no 10_566
C4 C3 3.504(7) no 12_646
C6 C6 3.592(8) no 9_756
C9 O1 3.529(6) no 2_645
C11 N2 2.864(13) no 5_654
Mn2 H9A 3.2681 no .
Mn2 H9A 3.2681 no 14_665
O1 H3 2.5319 no .
N1 H9A 3.0538 no 14_665
N3 H9A 2.6962 no 14_665
N3 H9B 3.2048 no 14_665
C1 H9A 3.2744 no 14_665
C2 H4 3.2527 no .
C2 H6 3.2997 no .
C2 H8 3.3185 no .
C3 H5 3.2402 no .
C4 H6 3.2090 no .
C5 H3 3.2326 no .
C6 H4 3.2046 no .
C6 H8 2.5433 no .
C7 H3 3.2488 no .
C7 H5 3.2667 no .
C8 H6 2.5728 no .
C8 H9A 2.8638 no .
C8 H9B 2.4989 no .
C9 H8 2.4920 no .
C11 H6 3.5521 no 14_665
H3 H4 2.2721 no .
H4 H5 2.3124 no .
H5 H6 2.2977 no .
H6 H8 2.3353 no .
H8 H9A 2.9235 no .
H8 H9B 2.2531 no .
H9A H9A 2.7879 no 14_665
H9A H9B 2.2309 no 14_665
H9B H9B 2.4087 no 14_665
O1 H4 3.4858 no 10_566
O1 H9A 3.1532 no 4_665
O1 H9B 2.9828 no 4_665
N1 H5 3.3192 no 9_756
N1 H5 3.1938 no 10_566
N1 H6 3.4940 no 9_756
N1 H9A 3.1158 no 13_455
N2 H5 3.3058 no 9_756
N2 H5 3.3058 no 10_566
N2 H5 3.3058 no 11_446
N2 H5 3.3058 no 12_636
N2 H6 3.5591 no 9_756
N2 H6 3.5591 no 10_566
N2 H6 3.5591 no 11_446
N2 H6 3.5591 no 12_636
C1 H5 3.1104 no 9_756
C1 H5 3.0104 no 10_566
C1 H6 3.5209 no 9_756
C1 H9A 3.2937 no 13_455
C2 H4 2.9834 no 10_566
C2 H8 3.2955 no 4_665
C2 H9B 3.2377 no 4_665
C3 H4 2.6187 no 10_566
C3 H8 2.7070 no 4_665
C3 H9B 2.9456 no 4_665
C4 H3 3.2414 no 10_566
C4 H3 3.5625 no 12_646
C4 H4 3.0236 no 10_566
C4 H6 3.1910 no 4_665
C4 H8 2.9548 no 4_665
C5 H6 3.3367 no 4_665
C5 H8 3.4528 no 9_756
C6 H6 3.4911 no 9_756
C7 H6 3.3574 no 9_756
C8 H3 3.5691 no 2_645
C8 H5 3.5711 no 9_756
C8 H6 3.5950 no 9_756
C9 H3 3.3759 no 2_645
C11 H6 3.5521 no 13_455
C11 H6 3.5521 no 15_745
C11 H6 3.5521 no 16_535
H3 C4 3.5625 no 10_566
H3 C4 3.2414 no 12_646
H3 C8 3.5691 no 4_665
H3 C9 3.3759 no 4_665
H3 H3 3.0215 no 3_655
H3 H4 2.7164 no 10_566
H3 H4 3.0231 no 12_646
H3 H8 2.7290 no 4_665
H3 H9B 2.4510 no 4_665
H4 O1 3.4858 no 12_646
H4 C2 2.9834 no 12_646
H4 C3 2.6187 no 12_646
H4 C4 3.0237 no 12_646
H4 H3 3.0231 no 10_566
H4 H3 2.7164 no 12_646
H4 H4 3.3405 no 10_566
H4 H4 3.3405 no 12_646
H4 H6 3.1017 no 4_665
H4 H8 3.1308 no 4_665
H5 N1 3.3192 no 9_756
H5 N1 3.1938 no 12_646
H5 N2 3.3058 no 9_756
H5 C1 3.1104 no 9_756
H5 C1 3.0104 no 12_646
H5 C8 3.5711 no 9_756
H5 H6 3.3459 no 4_665
H5 H8 3.5216 no 9_756
H5 H9A 3.1992 no 6_645
H5 H9B 3.4975 no 9_756
H6 N1 3.4940 no 9_756
H6 N2 3.5591 no 9_756
H6 C1 3.5209 no 9_756
H6 C4 3.1910 no 2_645
H6 C5 3.3367 no 2_645
H6 C6 3.4911 no 9_756
H6 C7 3.3574 no 9_756
H6 C8 3.5950 no 9_756
H6 C11 3.5521 no 13_555
H6 H4 3.1017 no 2_645
H6 H5 3.3459 no 2_645
H8 C2 3.2955 no 2_645
H8 C3 2.7070 no 2_645
H8 C4 2.9548 no 2_645
H8 C5 3.4528 no 9_756
H8 H3 2.7290 no 2_645
H8 H4 3.1308 no 2_645
H8 H5 3.5216 no 9_756
H9A O1 3.1532 no 2_645
H9A N1 3.1158 no 13_555
H9A C1 3.2937 no 13_555
H9A H5 3.1992 no 6_644
H9B O1 2.9828 no 2_645
H9B C2 3.2377 no 2_645
H9B C3 2.9456 no 2_645
H9B H3 2.4510 no 2_645
H9B H5 3.4975 no 9_756

loop_
_geom_torsion_atom_site_label_1
_geom_torsion_atom_site_label_2
_geom_torsion_atom_site_label_3
_geom_torsion_atom_site_label_4
_geom_torsion
_geom_torsion_publ_flag
_geom_torsion_site_symmetry_1
_geom_torsion_site_symmetry_3
_geom_torsion_site_symmetry_4
O1 Mn2 O1 C2 170.5(2) no . 14_665 14_665
O1 Mn2 O1 C2 170.5(2) no 14_665 . .
O1 Mn2 N1 C1 176.6(8) no . . .
N1 Mn2 O1 C2 77.4(2) no . . .
O1 Mn2 N1 C1 79.9(8) no . 14_665 14_665
N1 Mn2 O1 C2 -97.7(2) no 14_665 . .
O1 Mn2 N3 C8 8.9(3) no . . .
O1 Mn2 N3 C9 -170.4(2) no . . .
N3 Mn2 O1 C2 -11.9(3) no . . .
O1 Mn2 N1 C1 79.9(8) no 14_665 . .
N1 Mn2 O1 C2 -97.7(2) no . 14_665 14_665
O1 Mn2 N1 C1 176.6(8) no 14_665 14_665 14_665
N1 Mn2 O1 C2 77.4(2) no 14_665 14_665 14_665
O1 Mn2 N3 C8 8.9(3) no 14_665 14_665 14_665
O1 Mn2 N3 C9 -170.4(2) no 14_665 14_665 14_665
N3 Mn2 O1 C2 -11.9(3) no 14_665 14_665 14_665
N1 Mn2 N3 C8 -82.5(3) no . . .
N1 Mn2 N3 C9 98.2(2) no . . .
N3 Mn2 N1 C1 -92.0(8) no . . .
N1 Mn2 N3 C8 101.8(3) no . 14_665 14_665
N1 Mn2 N3 C9 -77.6(2) no . 14_665 14_665
N3 Mn2 N1 C1 -11.3(8) no 14_665 . .
N1 Mn2 N3 C8 101.8(3) no 14_665 . .
N1 Mn2 N3 C9 -77.6(2) no 14_665 . .
N3 Mn2 N1 C1 -11.3(8) no . 14_665 14_665
N1 Mn2 N3 C8 -82.5(3) no 14_665 14_665 14_665
N1 Mn2 N3 C9 98.2(2) no 14_665 14_665 14_665
N3 Mn2 N1 C1 -92.0(8) no 14_665 14_665 14_665
N3 Mn2 N3 C8 -168.2(3) no . 14_665 14_665
N3 Mn2 N3 C9 12.5(2) no . 14_665 14_665
N3 Mn2 N3 C8 -168.2(3) no 14_665 . .
N3 Mn2 N3 C9 12.5(2) no 14_665 . .
Mn2 O1 C2 C3 -171.6(2) no . . .
Mn2 O1 C2 C7 9.0(5) no . . .
Mn2 N3 C8 C7 -3.0(7) no . . .
Mn2 N3 C9 C9 -34.5(4) no . . 14_665
C8 N3 C9 C9 146.1(4) no . . 14_665
C9 N3 C8 C7 176.2(4) no . . .
O1 C2 C3 C4 -179.3(3) no . . .
O1 C2 C7 C6 179.5(3) no . . .
O1 C2 C7 C8 1.3(6) no . . .
C3 C2 C7 C6 0.0(6) no . . .
C3 C2 C7 C8 -178.1(4) no . . .
C7 C2 C3 C4 0.1(6) no . . .
C2 C3 C4 C5 0.3(7) no . . .
C3 C4 C5 C6 -0.8(7) no . . .
C4 C5 C6 C7 1.0(8) no . . .
C5 C6 C7 C2 -0.6(7) no . . .
C5 C6 C7 C8 177.7(4) no . . .
C2 C7 C8 N3 -4.1(8) no . . .
C6 C7 C8 N3 177.7(4) no . . .
N3 C9 C9 N3 43.0(5) no . 14_665 14_665
